data_4317327
loop_
_publ_author_name
'Hyunjin Ko'
'Olivier Gourdon'
'Delphine Gout'
'Eun-Deok Mun'
'Srinivasa Thimmaiah'
'Gordon J. Miller'

_publ_section_title
;
 Rhombohedrally Distorted \g-Brasses Cr1-xFexGa
;
_journal_name_full 'Inorganic Chemistry'
_journal_page_first 11505
_journal_page_last 11515
_journal_paper_doi 10.1021/ic101671k
_journal_volume 49
_journal_year 2010
_chemical_formula_sum 'Cr0.2 Fe0.8 Ga'
_chemical_formula_weight 124.81
_chemical_melting_point ?
_chemical_name_systematic
; 
 ? 
;
_space_group_IT_number 166
_symmetry_cell_setting hexagonal
_symmetry_space_group_name_Hall '-R 3 2"'
_symmetry_space_group_name_H-M 'R -3 m :H'
_atom_sites_solution_hydrogens none
_atom_sites_solution_primary direct
_atom_sites_solution_secondary difmap
_audit_creation_method SHELXL-97
_cell_angle_alpha 90.00
_cell_angle_beta 90.00
_cell_angle_gamma 120.00
_cell_formula_units_Z 39
_cell_length_a 12.4927(18)
_cell_length_b 12.4927(18)
_cell_length_c 7.8070(16)
_cell_measurement_reflns_used 2265
_cell_measurement_temperature 293(2)
_cell_measurement_theta_max 28.15
_cell_measurement_theta_min 3.22
_cell_volume 1055.2(3)
_computing_cell_refinement 'Bruker SMART'
_computing_data_collection 'Bruker SMART'
_computing_data_reduction 'Bruker SAINT'
_computing_molecular_graphics 'Bruker SHELXTL'
_computing_publication_material 'Bruker SHELXTL'
_computing_structure_refinement 'SHELXL-97 (Sheldrick, 2008)'
_computing_structure_solution 'SHELXS-97 (Sheldrick, 2008)'
_diffrn_ambient_temperature 293(2)
_diffrn_detector_area_resol_mean 8.33
_diffrn_measured_fraction_theta_full 0.982
_diffrn_measured_fraction_theta_max 0.982
_diffrn_measurement_device_type 'CCD area detector'
_diffrn_measurement_method 'phi and omega scans'
_diffrn_radiation_monochromator graphite
_diffrn_radiation_source 'fine-focus sealed tube'
_diffrn_radiation_type MoK\a
_diffrn_radiation_wavelength 0.71073
_diffrn_reflns_av_R_equivalents 0.0732
_diffrn_reflns_av_sigmaI/netI 0.0343
_diffrn_reflns_limit_h_max 13
_diffrn_reflns_limit_h_min -16
_diffrn_reflns_limit_k_max 15
_diffrn_reflns_limit_k_min -13
_diffrn_reflns_limit_l_max 10
_diffrn_reflns_limit_l_min -6
_diffrn_reflns_number 2265
_diffrn_reflns_theta_full 28.15
_diffrn_reflns_theta_max 28.15
_diffrn_reflns_theta_min 3.22
_exptl_absorpt_coefficient_mu 36.627
_exptl_absorpt_correction_T_max 0.0627
_exptl_absorpt_correction_T_min 0.0127
_exptl_absorpt_correction_type numerical
_exptl_absorpt_process_details 'X-RED 1.31 and X-SHAPE 2.07, STOE & CIE GmbH 2005'
_exptl_crystal_colour Silver
_exptl_crystal_density_diffrn 7.660
_exptl_crystal_density_meas ?
_exptl_crystal_density_method 'not measured'
_exptl_crystal_description irregular
_exptl_crystal_F_000 2208
_exptl_crystal_size_max 0.13
_exptl_crystal_size_mid 0.06
_exptl_crystal_size_min 0.04
_refine_diff_density_max 1.509
_refine_diff_density_min -2.057
_refine_diff_density_rms 0.394
_refine_ls_extinction_coef 0.00160(18)
_refine_ls_extinction_expression Fc^*^=kFc[1+0.001xFc^2^\l^3^/sin(2\q)]^-1/4^
_refine_ls_extinction_method SHELXL
_refine_ls_goodness_of_fit_ref 1.381
_refine_ls_hydrogen_treatment none
_refine_ls_matrix_type full
_refine_ls_number_parameters 29
_refine_ls_number_reflns 328
_refine_ls_number_restraints 0
_refine_ls_restrained_S_all 1.381
_refine_ls_R_factor_all 0.0530
_refine_ls_R_factor_gt 0.0526
_refine_ls_shift/su_max 0.000
_refine_ls_shift/su_mean 0.000
_refine_ls_structure_factor_coef Fsqd
_refine_ls_weighting_details 'calc w=1/[\s^2^(Fo^2^)+(0.0000P)^2^+168.0776P] where P=(Fo^2^+2Fc^2^)/3'
_refine_ls_weighting_scheme calc
_refine_ls_wR_factor_gt 0.1117
_refine_ls_wR_factor_ref 0.1118
_reflns_number_gt 327
_reflns_number_total 328
_reflns_threshold_expression >2sigma(I)
_cod_data_source_file ic101671k_si_001_8.cif
_cod_data_source_block Cr0.20Fe0.80Ga#8
_cod_depositor_comments
;
The following automatic conversions were performed:

'_chemical_melting_point' value 'not measured' was changed to '?' -
the value is undefined or not given.

Automatic conversion script
Id: cif_fix_values 1569 2011-02-09 13:29:24Z adriana 

The following automatic conversions were performed:

'_symmetry_cell_setting' value 'Hexagonal' changed to 'hexagonal'
according to the built-in table from CIF Core dictionary named
'cif_core.dic' version 2.4.1 from
2010-06-29.

'_exptl_absorpt_correction_type' value 'Numerical'
changed to 'numerical' according to the built-in table from CIF Core
dictionary named 'cif_core.dic' version 2.4.1 from 2010-06-29.

Automatic conversion script
Id: cif_fix_values 1646 2011-03-28 12:23:43Z adriana 

The following automatic conversions were performed:

'_exptl_crystal_density_meas' value 'not measured' was changed to '?'
- the value is perceived as not measured.

Automatic conversion script
Id: cif_fix_values 3008 2015-01-20 13:52:24Z robertas 
;
_cod_original_sg_symbol_H-M 'R -3 m'
_cod_original_formula_sum 'Cr0.20 Fe0.80 Ga'
_cod_database_code 4317327

loop_
_symmetry_equiv_pos_as_xyz
'x, y, z'
'-y, x-y, z'
'-x+y, -x, z'
'y, x, -z'
'x-y, -y, -z'
'-x, -x+y, -z'
'x+2/3, y+1/3, z+1/3'
'-y+2/3, x-y+1/3, z+1/3'
'-x+y+2/3, -x+1/3, z+1/3'
'y+2/3, x+1/3, -z+1/3'
'x-y+2/3, -y+1/3, -z+1/3'
'-x+2/3, -x+y+1/3, -z+1/3'
'x+1/3, y+2/3, z+2/3'
'-y+1/3, x-y+2/3, z+2/3'
'-x+y+1/3, -x+2/3, z+2/3'
'y+1/3, x+2/3, -z+2/3'
'x-y+1/3, -y+2/3, -z+2/3'
'-x+1/3, -x+y+2/3, -z+2/3'
'-x, -y, -z'
'y, -x+y, -z'
'x-y, x, -z'
'-y, -x, z'
'-x+y, y, z'
'x, x-y, z'
'-x+2/3, -y+1/3, -z+1/3'
'y+2/3, -x+y+1/3, -z+1/3'
'x-y+2/3, x+1/3, -z+1/3'
'-y+2/3, -x+1/3, z+1/3'
'-x+y+2/3, y+1/3, z+1/3'
'x+2/3, x-y+1/3, z+1/3'
'-x+1/3, -y+2/3, -z+2/3'
'y+1/3, -x+y+2/3, -z+2/3'
'x-y+1/3, x+2/3, -z+2/3'
'-y+1/3, -x+2/3, z+2/3'
'-x+y+1/3, y+2/3, z+2/3'
'x+1/3, x-y+2/3, z+2/3'

loop_
_atom_site_label
_atom_site_type_symbol
_atom_site_fract_x
_atom_site_fract_y
_atom_site_fract_z
_atom_site_U_iso_or_equiv
_atom_site_adp_type
_atom_site_occupancy
_atom_site_symmetry_multiplicity
_atom_site_calc_flag
_atom_site_refinement_flags
_atom_site_disorder_assembly
_atom_site_disorder_group
Ga1 Ga 0.0000 0.0000 0.0000 0.0149(10) Uani 1 12 d S . .
Ga2 Ga 0.23250(18) 0.11625(9) 0.5749(3) 0.0143(6) Uani 1 2 d S . .
Ga3 Ga 0.38562(15) 0.38562(15) 0.5000 0.0123(6) Uani 1 2 d S . .
Fe1 Fe 0.0000 0.0000 0.5000 0.0090(11) Uani 1 12 d S . .
Fe2 Fe 0.4334(2) 0.21668(12) 0.4100(3) 0.0111(6) Uani 0.74 2 d SP . .
Cr2 Cr 0.4334(2) 0.21668(12) 0.4100(3) 0.0111(6) Uani 0.26 2 d SP . .
Fe3 Fe -0.07193(12) 0.07193(12) 0.2493(3) 0.0109(6) Uani 0.83 2 d SP . .
Cr3 Cr -0.07193(12) 0.07193(12) 0.2493(3) 0.0109(6) Uani 0.17 2 d SP . .

loop_
_atom_site_aniso_label
_atom_site_aniso_U_11
_atom_site_aniso_U_22
_atom_site_aniso_U_33
_atom_site_aniso_U_23
_atom_site_aniso_U_13
_atom_site_aniso_U_12
Ga1 0.0158(15) 0.0158(15) 0.013(2) 0.000 0.000 0.0079(7)
Ga2 0.0106(9) 0.0164(8) 0.0140(10) 0.0003(3) 0.0005(7) 0.0053(5)
Ga3 0.0116(7) 0.0116(7) 0.0149(10) -0.0011(3) 0.0011(3) 0.0066(7)
Fe1 0.0087(16) 0.0087(16) 0.009(3) 0.000 0.000 0.0044(8)
Fe2 0.0116(12) 0.0104(9) 0.0119(12) -0.0002(5) -0.0004(9) 0.0058(6)
Cr2 0.0116(12) 0.0104(9) 0.0119(12) -0.0002(5) -0.0004(9) 0.0058(6)
Fe3 0.0102(9) 0.0102(9) 0.0103(12) 0.0000(5) 0.0000(5) 0.0035(9)
Cr3 0.0102(9) 0.0102(9) 0.0103(12) 0.0000(5) 0.0000(5) 0.0035(9)

loop_
_atom_type_symbol
_atom_type_description
_atom_type_scat_dispersion_real
_atom_type_scat_dispersion_imag
_atom_type_scat_source
Cr Cr 0.3209 0.6236 'International Tables Vol C Tables 4.2.6.8 and 6.1.1.4'
Fe Fe 0.3463 0.8444 'International Tables Vol C Tables 4.2.6.8 and 6.1.1.4'
Ga Ga 0.2307 1.6083 'International Tables Vol C Tables 4.2.6.8 and 6.1.1.4'

loop_
_geom_angle_atom_site_label_1
_geom_angle_atom_site_label_2
_geom_angle_atom_site_label_3
_geom_angle
_geom_angle_site_symmetry_1
_geom_angle_site_symmetry_3
_geom_angle_publ_flag
Cr3 Ga1 Cr3 180.00(8) 21 3 ?
Cr3 Ga1 Fe3 0.00(13) 21 21 ?
Cr3 Ga1 Fe3 180.00(13) 3 21 ?
Cr3 Ga1 Fe3 180.00(8) 21 3 ?
Cr3 Ga1 Fe3 0.00(8) 3 3 ?
Fe3 Ga1 Fe3 180.00(8) 21 3 ?
Cr3 Ga1 Cr3 65.49(9) 21 19 ?
Cr3 Ga1 Cr3 114.51(9) 3 19 ?
Fe3 Ga1 Cr3 65.49(9) 21 19 ?
Fe3 Ga1 Cr3 114.51(9) 3 19 ?
Cr3 Ga1 Fe3 65.49(9) 21 19 ?
Cr3 Ga1 Fe3 114.51(9) 3 19 ?
Fe3 Ga1 Fe3 65.49(9) 21 19 ?
Fe3 Ga1 Fe3 114.51(9) 3 19 ?
Cr3 Ga1 Fe3 0.00(9) 19 19 ?
Cr3 Ga1 Cr3 65.49(9) 21 20 ?
Cr3 Ga1 Cr3 114.51(9) 3 20 ?
Fe3 Ga1 Cr3 65.49(9) 21 20 ?
Fe3 Ga1 Cr3 114.51(9) 3 20 ?
Cr3 Ga1 Cr3 65.49(9) 19 20 ?
Fe3 Ga1 Cr3 65.49(9) 19 20 ?
Cr3 Ga1 Cr3 114.51(9) 21 2 ?
Cr3 Ga1 Cr3 65.49(9) 3 2 ?
Fe3 Ga1 Cr3 114.51(9) 21 2 ?
Fe3 Ga1 Cr3 65.49(9) 3 2 ?
Cr3 Ga1 Cr3 114.51(9) 19 2 ?
Fe3 Ga1 Cr3 114.51(9) 19 2 ?
Cr3 Ga1 Cr3 180.00(11) 20 2 ?
Cr3 Ga1 Fe3 65.49(9) 21 20 ?
Cr3 Ga1 Fe3 114.51(9) 3 20 ?
Fe3 Ga1 Fe3 65.49(9) 21 20 ?
Fe3 Ga1 Fe3 114.51(9) 3 20 ?
Cr3 Ga1 Fe3 65.49(9) 19 20 ?
Fe3 Ga1 Fe3 65.49(9) 19 20 ?
Cr3 Ga1 Fe3 0.00(5) 20 20 ?
Cr3 Ga1 Fe3 180.00(11) 2 20 ?
Cr3 Ga1 Fe3 114.51(9) 21 2 ?
Cr3 Ga1 Fe3 65.49(9) 3 2 ?
Fe3 Ga1 Fe3 114.51(9) 21 2 ?
Fe3 Ga1 Fe3 65.49(9) 3 2 ?
Cr3 Ga1 Fe3 114.51(9) 19 2 ?
Fe3 Ga1 Fe3 114.51(9) 19 2 ?
Cr3 Ga1 Fe3 180.00(11) 20 2 ?
Cr3 Ga1 Fe3 0.00(18) 2 2 ?
Fe3 Ga1 Fe3 180.00(11) 20 2 ?
Cr3 Ga1 Fe3 114.51(9) 21 . ?
Cr3 Ga1 Fe3 65.49(9) 3 . ?
Fe3 Ga1 Fe3 114.51(9) 21 . ?
Fe3 Ga1 Fe3 65.49(9) 3 . ?
Cr3 Ga1 Fe3 180.00(6) 19 . ?
Fe3 Ga1 Fe3 180.00(6) 19 . ?
Cr3 Ga1 Fe3 114.51(9) 20 . ?
Cr3 Ga1 Fe3 65.49(9) 2 . ?
Fe3 Ga1 Fe3 114.51(9) 20 . ?
Fe3 Ga1 Fe3 65.49(9) 2 . ?
Fe2 Ga2 Fe1 136.26(10) . . ?
Fe2 Ga2 Cr3 147.83(6) . 20_556 ?
Fe1 Ga2 Cr3 57.80(6) . 20_556 ?
Fe2 Ga2 Fe3 147.83(6) . 20_556 ?
Fe1 Ga2 Fe3 57.80(6) . 20_556 ?
Cr3 Ga2 Fe3 0.00(3) 20_556 20_556 ?
Fe2 Ga2 Cr3 147.83(6) . 19_556 ?
Fe1 Ga2 Cr3 57.80(6) . 19_556 ?
Cr3 Ga2 Cr3 62.67(12) 20_556 19_556 ?
Fe3 Ga2 Cr3 62.67(12) 20_556 19_556 ?
Fe2 Ga2 Fe3 147.83(6) . 19_556 ?
Fe1 Ga2 Fe3 57.80(6) . 19_556 ?
Cr3 Ga2 Fe3 62.67(12) 20_556 19_556 ?
Fe3 Ga2 Fe3 62.67(12) 20_556 19_556 ?
Cr3 Ga2 Fe3 0.000(6) 19_556 19_556 ?
Fe2 Ga2 Ga2 63.93(10) . 25_556 ?
Fe1 Ga2 Ga2 159.81(13) . 25_556 ?
Cr3 Ga2 Ga2 105.65(11) 20_556 25_556 ?
Fe3 Ga2 Ga2 105.65(11) 20_556 25_556 ?
Cr3 Ga2 Ga2 105.65(11) 19_556 25_556 ?
Fe3 Ga2 Ga2 105.65(11) 19_556 25_556 ?
Fe2 Ga2 Cr3 80.02(10) . 3 ?
Fe1 Ga2 Cr3 56.24(7) . 3 ?
Cr3 Ga2 Cr3 105.01(10) 20_556 3 ?
Fe3 Ga2 Cr3 105.01(10) 20_556 3 ?
Cr3 Ga2 Cr3 105.01(10) 19_556 3 ?
Fe3 Ga2 Cr3 105.01(10) 19_556 3 ?
Ga2 Ga2 Cr3 143.95(13) 25_556 3 ?
Fe2 Ga2 Fe3 80.02(10) . 3 ?
Fe1 Ga2 Fe3 56.24(7) . 3 ?
Cr3 Ga2 Fe3 105.01(10) 20_556 3 ?
Fe3 Ga2 Fe3 105.01(10) 20_556 3 ?
Cr3 Ga2 Fe3 105.01(10) 19_556 3 ?
Fe3 Ga2 Fe3 105.01(10) 19_556 3 ?
Ga2 Ga2 Fe3 143.95(13) 25_556 3 ?
Cr3 Ga2 Fe3 0.00(18) 3 3 ?
Fe2 Ga2 Fe2 120.46(9) . 25_556 ?
Fe1 Ga2 Fe2 103.28(8) . 25_556 ?
Cr3 Ga2 Fe2 58.17(7) 20_556 25_556 ?
Fe3 Ga2 Fe2 58.17(7) 20_556 25_556 ?
Cr3 Ga2 Fe2 58.17(7) 19_556 25_556 ?
Fe3 Ga2 Fe2 58.17(7) 19_556 25_556 ?
Ga2 Ga2 Fe2 56.53(9) 25_556 25_556 ?
Cr3 Ga2 Fe2 159.52(11) 3 25_556 ?
Fe3 Ga2 Fe2 159.52(11) 3 25_556 ?
Fe2 Ga2 Cr2 120.46(9) . 25_556 ?
Fe1 Ga2 Cr2 103.28(8) . 25_556 ?
Cr3 Ga2 Cr2 58.17(7) 20_556 25_556 ?
Fe3 Ga2 Cr2 58.17(7) 20_556 25_556 ?
Cr3 Ga2 Cr2 58.17(7) 19_556 25_556 ?
Fe3 Ga2 Cr2 58.17(7) 19_556 25_556 ?
Ga2 Ga2 Cr2 56.53(9) 25_556 25_556 ?
Cr3 Ga2 Cr2 159.52(11) 3 25_556 ?
Fe3 Ga2 Cr2 159.52(11) 3 25_556 ?
Fe2 Ga2 Cr2 0.00(19) 25_556 25_556 ?
Fe2 Ga3 Cr2 145.62(14) . 21_556 ?
Fe2 Ga3 Fe2 145.62(14) . 21_556 ?
Cr2 Ga3 Fe2 0.00(11) 21_556 21_556 ?
Fe2 Ga3 Cr3 60.35(7) . 7 ?
Cr2 Ga3 Cr3 145.29(8) 21_556 7 ?
Fe2 Ga3 Cr3 145.29(8) 21_556 7 ?
Fe2 Ga3 Fe3 60.35(7) . 7 ?
Cr2 Ga3 Fe3 145.29(8) 21_556 7 ?
Fe2 Ga3 Fe3 145.29(8) 21_556 7 ?
Cr3 Ga3 Fe3 0.00(13) 7 7 ?
Fe2 Ga3 Cr3 145.29(8) . 31 ?
Cr2 Ga3 Cr3 60.35(7) 21_556 31 ?
Fe2 Ga3 Cr3 60.35(7) 21_556 31 ?
Cr3 Ga3 Cr3 112.76(9) 7 31 ?
Fe3 Ga3 Cr3 112.76(9) 7 31 ?
Fe2 Ga3 Fe3 145.29(8) . 31 ?
Cr2 Ga3 Fe3 60.35(7) 21_556 31 ?
Fe2 Ga3 Fe3 60.35(7) 21_556 31 ?
Cr3 Ga3 Fe3 112.76(9) 7 31 ?
Fe3 Ga3 Fe3 112.76(9) 7 31 ?
Cr3 Ga3 Fe3 0.00(13) 31 31 ?
Fe2 Ga3 Fe2 137.75(7) . 8 ?
Cr2 Ga3 Fe2 65.36(9) 21_556 8 ?
Fe2 Ga3 Fe2 65.36(9) 21_556 8 ?
Cr3 Ga3 Fe2 81.05(8) 7 8 ?
Fe3 Ga3 Fe2 81.05(8) 7 8 ?
Cr3 Ga3 Fe2 63.24(8) 31 8 ?
Fe3 Ga3 Fe2 63.24(8) 31 8 ?
Fe2 Ga3 Cr2 137.75(7) . 8 ?
Cr2 Ga3 Cr2 65.36(9) 21_556 8 ?
Fe2 Ga3 Cr2 65.36(9) 21_556 8 ?
Cr3 Ga3 Cr2 81.05(8) 7 8 ?
Fe3 Ga3 Cr2 81.05(8) 7 8 ?
Cr3 Ga3 Cr2 63.24(8) 31 8 ?
Fe3 Ga3 Cr2 63.24(8) 31 8 ?
Fe2 Ga3 Cr2 0.00(14) 8 8 ?
Fe2 Ga3 Fe2 65.36(9) . 32 ?
Cr2 Ga3 Fe2 137.75(7) 21_556 32 ?
Fe2 Ga3 Fe2 137.75(7) 21_556 32 ?
Cr3 Ga3 Fe2 63.24(8) 7 32 ?
Fe3 Ga3 Fe2 63.24(8) 7 32 ?
Cr3 Ga3 Fe2 81.05(8) 31 32 ?
Fe3 Ga3 Fe2 81.05(8) 31 32 ?
Fe2 Ga3 Fe2 113.67(9) 8 32 ?
Cr2 Ga3 Fe2 113.67(9) 8 32 ?
Fe2 Ga3 Cr2 65.36(9) . 32 ?
Cr2 Ga3 Cr2 137.75(7) 21_556 32 ?
Fe2 Ga3 Cr2 137.75(7) 21_556 32 ?
Cr3 Ga3 Cr2 63.24(8) 7 32 ?
Fe3 Ga3 Cr2 63.24(8) 7 32 ?
Cr3 Ga3 Cr2 81.05(8) 31 32 ?
Fe3 Ga3 Cr2 81.05(8) 31 32 ?
Fe2 Ga3 Cr2 113.67(9) 8 32 ?
Cr2 Ga3 Cr2 113.67(9) 8 32 ?
Fe2 Ga3 Cr2 0.00(10) 32 32 ?
Fe3 Fe1 Cr3 114.77(9) . 20_556 ?
Fe3 Fe1 Cr3 65.23(9) . 2 ?
Cr3 Fe1 Cr3 180.0 20_556 2 ?
Fe3 Fe1 Fe3 114.77(9) . 20_556 ?
Cr3 Fe1 Fe3 0.00(10) 20_556 20_556 ?
Cr3 Fe1 Fe3 180.0 2 20_556 ?
Fe3 Fe1 Fe3 65.23(9) . 2 ?
Cr3 Fe1 Fe3 180.0 20_556 2 ?
Cr3 Fe1 Fe3 0.00(18) 2 2 ?
Fe3 Fe1 Fe3 180.0 20_556 2 ?
Fe3 Fe1 Cr3 180.0 . 19_556 ?
Cr3 Fe1 Cr3 65.23(9) 20_556 19_556 ?
Cr3 Fe1 Cr3 114.77(9) 2 19_556 ?
Fe3 Fe1 Cr3 65.23(9) 20_556 19_556 ?
Fe3 Fe1 Cr3 114.77(9) 2 19_556 ?
Fe3 Fe1 Fe3 180.0 . 19_556 ?
Cr3 Fe1 Fe3 65.23(9) 20_556 19_556 ?
Cr3 Fe1 Fe3 114.77(9) 2 19_556 ?
Fe3 Fe1 Fe3 65.23(9) 20_556 19_556 ?
Fe3 Fe1 Fe3 114.77(9) 2 19_556 ?
Cr3 Fe1 Fe3 0.00(9) 19_556 19_556 ?
Fe3 Fe1 Cr3 114.77(9) . 21_556 ?
Cr3 Fe1 Cr3 65.23(9) 20_556 21_556 ?
Cr3 Fe1 Cr3 114.77(9) 2 21_556 ?
Fe3 Fe1 Cr3 65.23(9) 20_556 21_556 ?
Fe3 Fe1 Cr3 114.77(9) 2 21_556 ?
Cr3 Fe1 Cr3 65.23(9) 19_556 21_556 ?
Fe3 Fe1 Cr3 65.23(9) 19_556 21_556 ?
Fe3 Fe1 Cr3 65.23(9) . 3 ?
Cr3 Fe1 Cr3 114.77(9) 20_556 3 ?
Cr3 Fe1 Cr3 65.23(9) 2 3 ?
Fe3 Fe1 Cr3 114.77(9) 20_556 3 ?
Fe3 Fe1 Cr3 65.23(9) 2 3 ?
Cr3 Fe1 Cr3 114.77(9) 19_556 3 ?
Fe3 Fe1 Cr3 114.77(9) 19_556 3 ?
Cr3 Fe1 Cr3 180.0 21_556 3 ?
Fe3 Fe1 Fe3 114.77(9) . 21_556 ?
Cr3 Fe1 Fe3 65.23(9) 20_556 21_556 ?
Cr3 Fe1 Fe3 114.77(9) 2 21_556 ?
Fe3 Fe1 Fe3 65.23(9) 20_556 21_556 ?
Fe3 Fe1 Fe3 114.77(9) 2 21_556 ?
Cr3 Fe1 Fe3 65.23(9) 19_556 21_556 ?
Fe3 Fe1 Fe3 65.23(9) 19_556 21_556 ?
Cr3 Fe1 Fe3 0.00(18) 21_556 21_556 ?
Cr3 Fe1 Fe3 180.0 3 21_556 ?
Fe3 Fe1 Fe3 65.23(9) . 3 ?
Cr3 Fe1 Fe3 114.77(9) 20_556 3 ?
Cr3 Fe1 Fe3 65.23(9) 2 3 ?
Fe3 Fe1 Fe3 114.77(9) 20_556 3 ?
Fe3 Fe1 Fe3 65.23(9) 2 3 ?
Cr3 Fe1 Fe3 114.77(9) 19_556 3 ?
Fe3 Fe1 Fe3 114.77(9) 19_556 3 ?
Cr3 Fe1 Fe3 180.0 21_556 3 ?
Cr3 Fe1 Fe3 0.00(8) 3 3 ?
Fe3 Fe1 Fe3 180.0 21_556 3 ?
Ga2 Fe2 Ga3 71.75(7) . . ?
Ga2 Fe2 Ga3 71.75(7) . 20_556 ?
Ga3 Fe2 Ga3 140.21(12) . 20_556 ?
Ga2 Fe2 Cr3 108.39(10) . 8 ?
Ga3 Fe2 Cr3 118.93(11) . 8 ?
Ga3 Fe2 Cr3 60.19(7) 20_556 8 ?
Ga2 Fe2 Fe3 108.39(10) . 8 ?
Ga3 Fe2 Fe3 118.93(11) . 8 ?
Ga3 Fe2 Fe3 60.19(7) 20_556 8 ?
Cr3 Fe2 Fe3 0.00(14) 8 8 ?
Ga2 Fe2 Cr3 108.39(10) . 7 ?
Ga3 Fe2 Cr3 60.19(7) . 7 ?
Ga3 Fe2 Cr3 118.93(11) 20_556 7 ?
Cr3 Fe2 Cr3 62.87(13) 8 7 ?
Fe3 Fe2 Cr3 62.87(13) 8 7 ?
Ga2 Fe2 Fe3 108.39(10) . 7 ?
Ga3 Fe2 Fe3 60.19(7) . 7 ?
Ga3 Fe2 Fe3 118.93(11) 20_556 7 ?
Cr3 Fe2 Fe3 62.87(13) 8 7 ?
Fe3 Fe2 Fe3 62.87(13) 8 7 ?
Cr3 Fe2 Fe3 0.00(11) 7 7 ?
Ga2 Fe2 Ga1 162.70(12) . 7 ?
Ga3 Fe2 Ga1 105.04(7) . 7 ?
Ga3 Fe2 Ga1 105.04(7) 20_556 7 ?
Cr3 Fe2 Ga1 57.52(7) 8 7 ?
Fe3 Fe2 Ga1 57.52(7) 8 7 ?
Cr3 Fe2 Ga1 57.52(7) 7 7 ?
Fe3 Fe2 Ga1 57.52(7) 7 7 ?
Ga2 Fe2 Ga3 90.82(8) . 15_554 ?
Ga3 Fe2 Ga3 66.52(5) . 15_554 ?
Ga3 Fe2 Ga3 129.07(9) 20_556 15_554 ?
Cr3 Fe2 Ga3 160.78(12) 8 15_554 ?
Fe3 Fe2 Ga3 160.78(12) 8 15_554 ?
Cr3 Fe2 Ga3 111.94(7) 7 15_554 ?
Fe3 Fe2 Ga3 111.94(7) 7 15_554 ?
Ga1 Fe2 Ga3 103.60(8) 7 15_554 ?
Ga2 Fe2 Ga3 90.82(8) . 33_545 ?
Ga3 Fe2 Ga3 129.07(9) . 33_545 ?
Ga3 Fe2 Ga3 66.52(5) 20_556 33_545 ?
Cr3 Fe2 Ga3 111.94(7) 8 33_545 ?
Fe3 Fe2 Ga3 111.94(7) 8 33_545 ?
Cr3 Fe2 Ga3 160.78(12) 7 33_545 ?
Fe3 Fe2 Ga3 160.78(12) 7 33_545 ?
Ga1 Fe2 Ga3 103.60(8) 7 33_545 ?
Ga3 Fe2 Ga3 66.33(9) 15_554 33_545 ?
Ga2 Fe2 Ga2 59.54(9) . 25_556 ?
Ga3 Fe2 Ga2 74.13(6) . 25_556 ?
Ga3 Fe2 Ga2 74.13(6) 20_556 25_556 ?
Cr3 Fe2 Ga2 58.44(8) 8 25_556 ?
Fe3 Fe2 Ga2 58.44(8) 8 25_556 ?
Cr3 Fe2 Ga2 58.44(8) 7 25_556 ?
Fe3 Fe2 Ga2 58.44(8) 7 25_556 ?
Ga1 Fe2 Ga2 103.16(9) 7 25_556 ?
Ga3 Fe2 Ga2 136.78(8) 15_554 25_556 ?
Ga3 Fe2 Ga2 136.78(8) 33_545 25_556 ?
Ga2 Fe2 Cr3 141.46(13) . 27 ?
Ga3 Fe2 Cr3 109.14(6) . 27 ?
Ga3 Fe2 Cr3 109.14(6) 20_556 27 ?
Cr3 Fe2 Cr3 104.30(11) 8 27 ?
Fe3 Fe2 Cr3 104.30(11) 8 27 ?
Cr3 Fe2 Cr3 104.30(11) 7 27 ?
Fe3 Fe2 Cr3 104.30(11) 7 27 ?
Ga1 Fe2 Cr3 55.83(7) 7 27 ?
Ga3 Fe2 Cr3 57.81(7) 15_554 27 ?
Ga3 Fe2 Cr3 57.82(7) 33_545 27 ?
Ga2 Fe2 Cr3 158.99(12) 25_556 27 ?
Ga1 Fe3 Fe1 102.86(9) . . ?
Ga1 Fe3 Ga3 107.52(8) . 13_444 ?
Fe1 Fe3 Ga3 133.63(7) . 13_444 ?
Ga1 Fe3 Ga3 107.52(8) . 31 ?
Fe1 Fe3 Ga3 133.63(7) . 31 ?
Ga3 Fe3 Ga3 67.24(9) 13_444 31 ?
Ga1 Fe3 Cr2 61.43(7) . 13_444 ?
Fe1 Fe3 Cr2 109.70(7) . 13_444 ?
Ga3 Fe3 Cr2 59.46(5) 13_444 13_444 ?
Ga3 Fe3 Cr2 115.38(10) 31 13_444 ?
Ga1 Fe3 Fe2 61.43(7) . 13_444 ?
Fe1 Fe3 Fe2 109.70(7) . 13_444 ?
Ga3 Fe3 Fe2 59.46(5) 13_444 13_444 ?
Ga3 Fe3 Fe2 115.38(10) 31 13_444 ?
Cr2 Fe3 Fe2 0.0(2) 13_444 13_444 ?
Ga1 Fe3 Cr2 61.43(7) . 15_554 ?
Fe1 Fe3 Cr2 109.70(7) . 15_554 ?
Ga3 Fe3 Cr2 115.38(10) 13_444 15_554 ?
Ga3 Fe3 Cr2 59.46(5) 31 15_554 ?
Cr2 Fe3 Cr2 115.51(15) 13_444 15_554 ?
Fe2 Fe3 Cr2 115.51(15) 13_444 15_554 ?
Ga1 Fe3 Fe2 61.43(7) . 15_554 ?
Fe1 Fe3 Fe2 109.70(7) . 15_554 ?
Ga3 Fe3 Fe2 115.38(10) 13_444 15_554 ?
Ga3 Fe3 Fe2 59.46(5) 31 15_554 ?
Cr2 Fe3 Fe2 115.51(15) 13_444 15_554 ?
Fe2 Fe3 Fe2 115.51(15) 13_444 15_554 ?
Cr2 Fe3 Fe2 0.0(2) 15_554 15_554 ?
Ga1 Fe3 Ga2 109.97(7) . 21_556 ?
Fe1 Fe3 Ga2 60.91(6) . 21_556 ?
Ga3 Fe3 Ga2 133.57(10) 13_444 21_556 ?
Ga3 Fe3 Ga2 76.03(6) 31 21_556 ?
Cr2 Fe3 Ga2 166.83(12) 13_444 21_556 ?
Fe2 Fe3 Ga2 166.83(12) 13_444 21_556 ?
Cr2 Fe3 Ga2 63.39(7) 15_554 21_556 ?
Fe2 Fe3 Ga2 63.39(7) 15_554 21_556 ?
Ga1 Fe3 Ga2 109.97(7) . 19_556 ?
Fe1 Fe3 Ga2 60.91(6) . 19_556 ?
Ga3 Fe3 Ga2 76.03(6) 13_444 19_556 ?
Ga3 Fe3 Ga2 133.57(10) 31 19_556 ?
Cr2 Fe3 Ga2 63.39(7) 13_444 19_556 ?
Fe2 Fe3 Ga2 63.39(7) 13_444 19_556 ?
Cr2 Fe3 Ga2 166.83(12) 15_554 19_556 ?
Fe2 Fe3 Ga2 166.83(12) 15_554 19_556 ?
Ga2 Fe3 Ga2 114.37(13) 21_556 19_556 ?
Ga1 Fe3 Cr3 57.25(5) . 3 ?
Fe1 Fe3 Cr3 57.39(5) . 3 ?
Ga3 Fe3 Cr3 164.74(5) 13_444 3 ?
Ga3 Fe3 Cr3 114.27(5) 31 3 ?
Cr2 Fe3 Cr3 108.92(7) 13_444 3 ?
Fe2 Fe3 Cr3 108.92(7) 13_444 3 ?
Cr2 Fe3 Cr3 58.56(6) 15_554 3 ?
Fe2 Fe3 Cr3 58.56(6) 15_554 3 ?
Ga2 Fe3 Cr3 58.67(6) 21_556 3 ?
Ga2 Fe3 Cr3 108.69(6) 19_556 3 ?
Ga1 Fe3 Cr3 57.25(5) . 2 ?
Fe1 Fe3 Cr3 57.39(5) . 2 ?
Ga3 Fe3 Cr3 114.27(5) 13_444 2 ?
Ga3 Fe3 Cr3 164.74(5) 31 2 ?
Cr2 Fe3 Cr3 58.56(6) 13_444 2 ?
Fe2 Fe3 Cr3 58.56(6) 13_444 2 ?
Cr2 Fe3 Cr3 108.92(7) 15_554 2 ?
Fe2 Fe3 Cr3 108.92(7) 15_554 2 ?
Ga2 Fe3 Cr3 108.69(6) 21_556 2 ?
Ga2 Fe3 Cr3 58.67(6) 19_556 2 ?
Cr3 Fe3 Cr3 60.0 3 2 ?

loop_
_geom_bond_atom_site_label_1
_geom_bond_atom_site_label_2
_geom_bond_distance
_geom_bond_site_symmetry_2
_geom_bond_publ_flag
Ga1 Cr3 2.492(2) 21 ?
Ga1 Cr3 2.492(2) 3 ?
Ga1 Fe3 2.492(2) 21 ?
Ga1 Fe3 2.492(2) 3 ?
Ga1 Cr3 2.492(2) 19 ?
Ga1 Fe3 2.492(2) 19 ?
Ga1 Cr3 2.492(2) 20 ?
Ga1 Cr3 2.492(2) 2 ?
Ga1 Fe3 2.492(2) 20 ?
Ga1 Fe3 2.492(2) 2 ?
Ga1 Fe3 2.492(2) . ?
Ga2 Fe2 2.526(3) . ?
Ga2 Fe1 2.583(2) . ?
Ga2 Cr3 2.592(2) 20_556 ?
Ga2 Fe3 2.592(2) 20_556 ?
Ga2 Cr3 2.592(2) 19_556 ?
Ga2 Fe3 2.592(2) 19_556 ?
Ga2 Ga2 2.610(4) 25_556 ?
Ga2 Cr3 2.717(3) 3 ?
Ga2 Fe3 2.717(3) 3 ?
Ga2 Fe2 2.720(3) 25_556 ?
Ga2 Cr2 2.720(3) 25_556 ?
Ga3 Fe2 2.5616(11) . ?
Ga3 Cr2 2.5617(11) 21_556 ?
Ga3 Fe2 2.5617(11) 21_556 ?
Ga3 Cr3 2.581(2) 7 ?
Ga3 Fe3 2.581(2) 7 ?
Ga3 Cr3 2.581(2) 31 ?
Ga3 Fe3 2.581(2) 31 ?
Ga3 Fe2 2.612(2) 8 ?
Ga3 Cr2 2.612(2) 8 ?
Ga3 Fe2 2.612(2) 32 ?
Ga3 Cr2 2.612(2) 32 ?
Fe1 Fe3 2.501(2) . ?
Fe1 Cr3 2.501(2) 20_556 ?
Fe1 Cr3 2.501(2) 2 ?
Fe1 Fe3 2.501(2) 20_556 ?
Fe1 Fe3 2.501(2) 2 ?
Fe1 Cr3 2.501(2) 19_556 ?
Fe1 Fe3 2.501(2) 19_556 ?
Fe1 Cr3 2.501(2) 21_556 ?
Fe1 Cr3 2.501(2) 3 ?
Fe1 Fe3 2.501(2) 21_556 ?
Fe1 Fe3 2.501(2) 3 ?
Fe2 Ga3 2.5616(11) 20_556 ?
Fe2 Cr3 2.585(3) 8 ?
Fe2 Fe3 2.585(3) 8 ?
Fe2 Cr3 2.585(3) 7 ?
Fe2 Fe3 2.585(3) 7 ?
Fe2 Ga1 2.594(3) 7 ?
Fe2 Ga3 2.612(2) 15_554 ?
Fe2 Ga3 2.612(2) 33_545 ?
Fe2 Ga2 2.720(3) 25_556 ?
Fe2 Cr3 2.723(4) 27 ?
Fe3 Ga3 2.581(2) 13_444 ?
Fe3 Ga3 2.581(2) 31 ?
Fe3 Cr2 2.585(3) 13_444 ?
Fe3 Fe2 2.585(3) 13_444 ?
Fe3 Cr2 2.585(3) 15_554 ?
Fe3 Fe2 2.585(3) 15_554 ?
Fe3 Ga2 2.592(2) 21_556 ?
Fe3 Ga2 2.592(2) 19_556 ?
Fe3 Cr3 2.696(4) 3 ?
Fe3 Cr3 2.696(4) 2 ?
